data_4025144
loop_
_publ_author_name
'Ming Bian'
'Weijun Yao'
'Hanfeng Ding'
'Cheng Ma'

_publ_section_title
;
 Highly Efficient Access to Iminoisocoumarins and \a-Iminopyrones via
 AgOTf-Catalyzed Intramolecular Enyne-Amide Cyclization
;
_journal_name_full 'Journal of Organic Chemistry'
_journal_page_first 269
_journal_page_last 272
_journal_paper_doi 10.1021/jo9023478
_journal_volume 75
_journal_year 2010
_chemical_formula_moiety 'C21 H15 N O '
_chemical_formula_sum 'C21 H15 N O'
_chemical_formula_weight 297.36
_space_group_IT_number 15
_symmetry_cell_setting monoclinic
_symmetry_Int_Tables_number 15
_symmetry_space_group_name_Hall '-C 2yc'
_symmetry_space_group_name_H-M 'C 1 2/c 1'
_audit_creation_date 2006-04-28
_audit_creation_method 'by CrystalStructure 3.7.0'
_cell_angle_alpha 90.0000
_cell_angle_beta 91.800(19)
_cell_angle_gamma 90.0000
_cell_formula_units_Z 8
_cell_length_a 18.464(7)
_cell_length_b 8.956(3)
_cell_length_c 18.795(9)
_cell_measurement_reflns_used 10438
_cell_measurement_temperature 298(1)
_cell_measurement_theta_max 27.5
_cell_measurement_theta_min 3.0
_cell_volume 3106(2)
_computing_cell_refinement PROCESS-AUTO
_computing_data_collection PROCESS-AUTO
_computing_data_reduction CrystalStructure
_computing_publication_material 'CrystalStructure 3.7.0'
_computing_structure_refinement CRYSTALS
_computing_structure_solution SIR97
_diffrn_ambient_temperature 293(2)
_diffrn_detector_area_resol_mean 10.00
_diffrn_measured_fraction_theta_full 0.997
_diffrn_measured_fraction_theta_max 0.997
_diffrn_measurement_device_type 'Rigaku RAXIS-RAPID'
_diffrn_measurement_method \w
_diffrn_radiation_type 'Mo K\a'
_diffrn_radiation_wavelength 0.71075
_diffrn_reflns_av_R_equivalents 0.026
_diffrn_reflns_limit_h_max 22
_diffrn_reflns_limit_h_min -23
_diffrn_reflns_limit_k_max 11
_diffrn_reflns_limit_k_min -11
_diffrn_reflns_limit_l_max 24
_diffrn_reflns_limit_l_min -24
_diffrn_reflns_number 14443
_diffrn_reflns_theta_full 27.48
_diffrn_reflns_theta_max 27.48
_exptl_absorpt_coefficient_mu 0.078
_exptl_absorpt_correction_type none
_exptl_crystal_colour yellow
_exptl_crystal_density_diffrn 1.271
_exptl_crystal_density_method 'not measured'
_exptl_crystal_description chunk
_exptl_crystal_F_000 1248.00
_exptl_crystal_size_max 0.41
_exptl_crystal_size_mid 0.28
_exptl_crystal_size_min 0.18
_refine_diff_density_max 0.22
_refine_diff_density_min -0.17
_refine_ls_extinction_coef 331(19)
_refine_ls_extinction_method 'Larson (1970) Crystallographic Computing eq. 22'
_refine_ls_goodness_of_fit_ref 1.056
_refine_ls_hydrogen_treatment constr
_refine_ls_number_parameters 209
_refine_ls_number_reflns 3565
_refine_ls_R_factor_gt 0.0345
_refine_ls_shift/su_max 0.0000
_refine_ls_structure_factor_coef Fsqd
_refine_ls_weighting_details 'w = 1/[0.0001Fo^2^ + 1.0000\s(Fo^2^)]/(4Fo^2^)'
_refine_ls_weighting_scheme calc
_refine_ls_wR_factor_ref 0.0695
_reflns_number_gt 2074
_reflns_number_total 3565
_reflns_threshold_expression F^2^>2.0\s(F^2^)
_cod_data_source_file jo9023478_si_001.cif
_cod_data_source_block '_ywj01b'
_cod_original_cell_volume 3107(2)
_cod_original_formula_sum 'C21 H15 N O '
_cod_database_code 4025144

loop_
_symmetry_equiv_pos_site_id
_symmetry_equiv_pos_as_xyz
1 +X,+Y,+Z
2 -X,+Y,1/2-Z
3 -X,-Y,-Z
4 +X,-Y,1/2+Z
5 1/2+X,1/2+Y,+Z
6 1/2-X,1/2+Y,1/2-Z
7 1/2-X,1/2-Y,-Z
8 1/2+X,1/2-Y,1/2+Z

loop_
_atom_site_label
_atom_site_type_symbol
_atom_site_fract_x
_atom_site_fract_y
_atom_site_fract_z
_atom_site_U_iso_or_equiv
_atom_site_adp_type
_atom_site_occupancy
_atom_site_symmetry_multiplicity
_atom_site_calc_flag
_atom_site_refinement_flags
_atom_site_disorder_assembly
_atom_site_disorder_group
O1 O 0.62582(4) 0.47632(6) 0.53042(3) 0.0585(2) Uani 1.00 1 d . . .
N1 N 0.66373(5) 0.39988(9) 0.64142(4) 0.0605(2) Uani 1.00 1 d . . .
C1 C 0.65106(5) 0.36726(11) 0.57671(6) 0.0545(3) Uani 1.00 1 d . . .
C2 C 0.66386(5) 0.21887(11) 0.54719(6) 0.0553(3) Uani 1.00 1 d . . .
C3 C 0.68648(6) 0.10199(12) 0.59097(6) 0.0697(3) Uani 1.00 1 d . . .
C4 C 0.69933(6) -0.03687(12) 0.56262(6) 0.0781(4) Uani 1.00 1 d . . .
C5 C 0.69068(6) -0.05963(12) 0.49006(8) 0.0779(4) Uani 1.00 1 d . . .
C6 C 0.66838(6) 0.05434(12) 0.44640(6) 0.0722(3) Uani 1.00 1 d . . .
C7 C 0.65400(5) 0.19557(11) 0.47424(6) 0.0579(3) Uani 1.00 1 d . . .
C8 C 0.62882(6) 0.31817(12) 0.43044(6) 0.0638(3) Uani 1.00 1 d . . .
C9 C 0.61563(5) 0.45112(11) 0.45832(5) 0.0552(3) Uani 1.00 1 d . . .
C10 C 0.58896(5) 0.58467(12) 0.42087(5) 0.0569(3) Uani 1.00 1 d . . .
C11 C 0.60351(6) 0.60571(13) 0.34944(6) 0.0734(3) Uani 1.00 1 d . . .
C12 C 0.57654(6) 0.72701(14) 0.31285(6) 0.0864(4) Uani 1.00 1 d . . .
C13 C 0.53464(6) 0.82960(13) 0.34689(6) 0.0838(4) Uani 1.00 1 d . . .
C14 C 0.52022(6) 0.81254(12) 0.41772(6) 0.0756(4) Uani 1.00 1 d . . .
C15 C 0.54764(6) 0.69087(12) 0.45491(6) 0.0657(3) Uani 1.00 1 d . . .
C16 C 0.65047(6) 0.54549(11) 0.66773(5) 0.0549(3) Uani 1.00 1 d . . .
C17 C 0.70583(6) 0.61770(11) 0.70474(5) 0.0613(3) Uani 1.00 1 d . . .
C18 C 0.69482(6) 0.75582(12) 0.73483(6) 0.0722(3) Uani 1.00 1 d . . .
C19 C 0.62866(8) 0.82368(12) 0.72820(6) 0.0792(4) Uani 1.00 1 d . . .
C20 C 0.57317(6) 0.75203(13) 0.69215(6) 0.0834(4) Uani 1.00 1 d . . .
C21 C 0.58342(6) 0.61363(13) 0.66237(6) 0.0730(3) Uani 1.00 1 d . . .
H3 H 0.6930 0.1175 0.6397 0.084 Uiso 1.00 1 c R . .
H4 H 0.7138 -0.1153 0.5922 0.094 Uiso 1.00 1 c R . .
H5 H 0.7001 -0.1531 0.4709 0.094 Uiso 1.00 1 c R . .
H6 H 0.6627 0.0378 0.3977 0.087 Uiso 1.00 1 c R . .
H8 H 0.6217 0.3038 0.3817 0.077 Uiso 1.00 1 c R . .
H11 H 0.6319 0.5366 0.3262 0.088 Uiso 1.00 1 c R . .
H12 H 0.5866 0.7397 0.2651 0.104 Uiso 1.00 1 c R . .
H13 H 0.5159 0.9112 0.3219 0.101 Uiso 1.00 1 c R . .
H14 H 0.4921 0.8828 0.4406 0.091 Uiso 1.00 1 c R . .
H15 H 0.5384 0.6801 0.5030 0.079 Uiso 1.00 1 c R . .
H18 H 0.7326 0.8031 0.7598 0.087 Uiso 1.00 1 c R . .
H19 H 0.6214 0.9175 0.7479 0.095 Uiso 1.00 1 c R . .
H20 H 0.5280 0.7976 0.6878 0.100 Uiso 1.00 1 c R . .
H21 H 0.5451 0.5658 0.6386 0.088 Uiso 1.00 1 c R . .
H117 H 0.7511 0.5727 0.7094 0.074 Uiso 1.00 1 c R . .

loop_
_atom_site_aniso_label
_atom_site_aniso_U_11
_atom_site_aniso_U_22
_atom_site_aniso_U_33
_atom_site_aniso_U_12
_atom_site_aniso_U_13
_atom_site_aniso_U_23
O1 0.0663(4) 0.0662(4) 0.0428(4) -0.0050(3) -0.0028(3) -0.0060(3)
N1 0.0707(5) 0.0636(5) 0.0467(5) -0.0084(4) -0.0047(4) -0.0056(4)
C1 0.0522(5) 0.0630(6) 0.0482(6) -0.0112(4) -0.0013(4) -0.0022(5)
C2 0.0500(5) 0.0606(6) 0.0553(6) -0.0123(4) 0.0008(4) -0.0073(5)
C3 0.0740(7) 0.0692(7) 0.0657(7) -0.0085(5) -0.0012(5) -0.0042(6)
C4 0.0781(8) 0.0659(7) 0.0903(10) -0.0043(5) 0.0008(7) -0.0013(7)
C5 0.0725(7) 0.0646(7) 0.0970(10) -0.0086(5) 0.0077(7) -0.0176(7)
C6 0.0732(7) 0.0753(7) 0.0684(8) -0.0136(6) 0.0070(6) -0.0206(6)
C7 0.0512(5) 0.0648(6) 0.0577(7) -0.0137(5) 0.0041(5) -0.0119(5)
C8 0.0670(7) 0.0785(7) 0.0458(6) -0.0124(5) 0.0019(5) -0.0119(6)
C9 0.0512(5) 0.0729(6) 0.0414(6) -0.0115(5) 0.0010(4) -0.0069(5)
C10 0.0485(5) 0.0734(6) 0.0484(6) -0.0102(5) -0.0023(4) -0.0039(5)
C11 0.0767(8) 0.0912(8) 0.0522(7) 0.0045(6) -0.0013(5) -0.0000(6)
C12 0.0960(9) 0.1055(9) 0.0570(8) 0.0041(8) -0.0065(7) 0.0099(7)
C13 0.0817(9) 0.0884(8) 0.0800(9) -0.0026(7) -0.0200(7) 0.0109(7)
C14 0.0619(7) 0.0799(8) 0.0848(9) -0.0022(6) -0.0045(6) -0.0067(7)
C15 0.0572(6) 0.0789(7) 0.0612(7) -0.0111(5) 0.0039(5) -0.0043(6)
C16 0.0661(7) 0.0624(6) 0.0360(5) -0.0066(5) -0.0008(4) -0.0006(4)
C17 0.0712(7) 0.0585(6) 0.0534(6) -0.0021(5) -0.0100(5) -0.0003(5)
C18 0.0912(9) 0.0636(6) 0.0609(7) -0.0070(6) -0.0112(6) -0.0066(5)
C19 0.1035(10) 0.0730(7) 0.0614(7) 0.0076(7) 0.0063(7) -0.0126(6)
C20 0.0776(8) 0.1061(9) 0.0671(8) 0.0189(7) 0.0097(6) -0.0166(7)
C21 0.0625(7) 0.0976(8) 0.0589(7) -0.0044(6) 0.0037(5) -0.0170(6)

loop_
_atom_type_symbol
_atom_type_description
_atom_type_scat_dispersion_real
_atom_type_scat_dispersion_imag
_atom_type_scat_source
C C 0.003 0.002
;
International Tables for Crystallography
(1992, Vol. C, Tables 4.2.6.8 and 6.1.1.4)
;
H H 0.000 0.000
;
International Tables for Crystallography
(1992, Vol. C, Table 6.1.1.4)
;
O O 0.011 0.006
;
International Tables for Crystallography
(1992, Vol. C, Tables 4.2.6.8 and 6.1.1.4)
;
N N 0.006 0.003
;
International Tables for Crystallography
(1992, Vol. C, Tables 4.2.6.8 and 6.1.1.4)
;

loop_
_geom_angle_atom_site_label_1
_geom_angle_atom_site_label_2
_geom_angle_atom_site_label_3
_geom_angle
_geom_angle_publ_flag
_geom_angle_site_symmetry_1
_geom_angle_site_symmetry_2
_geom_angle_site_symmetry_3
C1 O1 C9 122.42(7) ? . . .
C1 N1 C16 121.23(8) ? . . .
O1 C1 N1 119.43(8) ? . . .
O1 C1 C2 117.37(9) ? . . .
N1 C1 C2 123.18(9) ? . . .
C1 C2 C3 120.65(10) ? . . .
C1 C2 C7 119.46(9) ? . . .
C3 C2 C7 119.88(9) ? . . .
C2 C3 C4 120.29(10) ? . . .
C3 C4 C5 119.92(10) ? . . .
C4 C5 C6 120.38(11) ? . . .
C5 C6 C7 120.60(11) ? . . .
C2 C7 C6 118.92(9) ? . . .
C2 C7 C8 118.56(9) ? . . .
C6 C7 C8 122.52(10) ? . . .
C7 C8 C9 121.22(10) ? . . .
O1 C9 C8 120.89(8) ? . . .
O1 C9 C10 111.80(8) ? . . .
C8 C9 C10 127.31(9) ? . . .
C9 C10 C11 120.15(9) ? . . .
C9 C10 C15 121.28(8) ? . . .
C11 C10 C15 118.55(9) ? . . .
C10 C11 C12 120.91(11) ? . . .
C11 C12 C13 119.86(11) ? . . .
C12 C13 C14 120.42(11) ? . . .
C13 C14 C15 119.90(11) ? . . .
C10 C15 C14 120.34(10) ? . . .
N1 C16 C17 118.26(9) ? . . .
N1 C16 C21 123.02(9) ? . . .
C17 C16 C21 118.56(9) ? . . .
C16 C17 C18 120.76(10) ? . . .
C17 C18 C19 120.32(10) ? . . .
C18 C19 C20 119.29(11) ? . . .
C19 C20 C21 120.86(11) ? . . .
C16 C21 C20 120.20(10) ? . . .
C2 C3 H3 119.9 ? . . .
C4 C3 H3 119.9 ? . . .
C3 C4 H4 120.0 ? . . .
C5 C4 H4 120.0 ? . . .
C4 C5 H5 119.8 ? . . .
C6 C5 H5 119.8 ? . . .
C5 C6 H6 119.7 ? . . .
C7 C6 H6 119.7 ? . . .
C7 C8 H8 119.4 ? . . .
C9 C8 H8 119.4 ? . . .
C10 C11 H11 119.5 ? . . .
C12 C11 H11 119.5 ? . . .
C11 C12 H12 120.1 ? . . .
C13 C12 H12 120.1 ? . . .
C12 C13 H13 119.8 ? . . .
C14 C13 H13 119.8 ? . . .
C13 C14 H14 120.0 ? . . .
C15 C14 H14 120.0 ? . . .
C10 C15 H15 119.8 ? . . .
C14 C15 H15 119.8 ? . . .
C16 C17 H117 119.6 ? . . .
C18 C17 H117 119.6 ? . . .
C17 C18 H18 119.8 ? . . .
C19 C18 H18 119.8 ? . . .
C18 C19 H19 120.4 ? . . .
C20 C19 H19 120.4 ? . . .
C19 C20 H20 119.6 ? . . .
C21 C20 H20 119.6 ? . . .
C16 C21 H21 119.9 ? . . .
C20 C21 H21 119.9 ? . . .

loop_
_geom_bond_atom_site_label_1
_geom_bond_atom_site_label_2
_geom_bond_distance
_geom_bond_publ_flag
_geom_bond_site_symmetry_1
_geom_bond_site_symmetry_2
O1 C1 1.3794(11) ? . .
O1 C9 1.3808(10) ? . .
N1 C1 1.2655(13) ? . .
N1 C16 1.4187(12) ? . .
C1 C2 1.4623(14) ? . .
C2 C3 1.3877(14) ? . .
C2 C7 1.3932(15) ? . .
C3 C4 1.3765(16) ? . .
C4 C5 1.3832(19) ? . .
C5 C6 1.3651(17) ? . .
C6 C7 1.3975(15) ? . .
C7 C8 1.4407(14) ? . .
C8 C9 1.3266(14) ? . .
C9 C10 1.4652(14) ? . .
C10 C11 1.3902(14) ? . .
C10 C15 1.3881(14) ? . .
C11 C12 1.3710(17) ? . .
C12 C13 1.3723(18) ? . .
C13 C14 1.3743(18) ? . .
C14 C15 1.3821(16) ? . .
C16 C17 1.3792(14) ? . .
C16 C21 1.3811(15) ? . .
C17 C18 1.3779(14) ? . .
C18 C19 1.3666(18) ? . .
C19 C20 1.3700(18) ? . .
C20 C21 1.3756(17) ? . .
C3 H3 0.930 ? . .
C4 H4 0.930 ? . .
C5 H5 0.930 ? . .
C6 H6 0.930 ? . .
C8 H8 0.930 ? . .
C11 H11 0.930 ? . .
C12 H12 0.930 ? . .
C13 H13 0.930 ? . .
C14 H14 0.930 ? . .
C15 H15 0.930 ? . .
C17 H117 0.930 ? . .
C18 H18 0.930 ? . .
C19 H19 0.930 ? . .
C20 H20 0.930 ? . .
C21 H21 0.930 ? . .

loop_
_geom_torsion_atom_site_label_1
_geom_torsion_atom_site_label_2
_geom_torsion_atom_site_label_3
_geom_torsion_atom_site_label_4
_geom_torsion
_geom_torsion_publ_flag
_geom_torsion_site_symmetry_1
_geom_torsion_site_symmetry_2
_geom_torsion_site_symmetry_3
_geom_torsion_site_symmetry_4
C1 O1 C9 C8 1.11(13) ? . . . .
C1 O1 C9 C10 -179.62(8) ? . . . .
C9 O1 C1 N1 175.44(8) ? . . . .
C9 O1 C1 C2 -2.80(12) ? . . . .
C1 N1 C16 C17 -127.56(10) ? . . . .
C1 N1 C16 C21 57.16(14) ? . . . .
C16 N1 C1 O1 1.85(14) ? . . . .
C16 N1 C1 C2 179.99(7) ? . . . .
O1 C1 C2 C3 -177.42(8) ? . . . .
O1 C1 C2 C7 3.34(13) ? . . . .
N1 C1 C2 C3 4.40(15) ? . . . .
N1 C1 C2 C7 -174.84(9) ? . . . .
C1 C2 C3 C4 -179.14(9) ? . . . .
C1 C2 C7 C6 178.21(9) ? . . . .
C1 C2 C7 C8 -2.22(13) ? . . . .
C3 C2 C7 C6 -1.04(14) ? . . . .
C3 C2 C7 C8 178.54(9) ? . . . .
C7 C2 C3 C4 0.10(15) ? . . . .
C2 C3 C4 C5 0.93(16) ? . . . .
C3 C4 C5 C6 -1.00(17) ? . . . .
C4 C5 C6 C7 0.04(12) ? . . . .
C5 C6 C7 C2 0.98(15) ? . . . .
C5 C6 C7 C8 -178.58(10) ? . . . .
C2 C7 C8 C9 0.47(15) ? . . . .
C6 C7 C8 C9 -179.97(7) ? . . . .
C7 C8 C9 O1 0.15(15) ? . . . .
C7 C8 C9 C10 -179.00(9) ? . . . .
O1 C9 C10 C11 152.87(9) ? . . . .
O1 C9 C10 C15 -28.51(12) ? . . . .
C8 C9 C10 C11 -27.92(15) ? . . . .
C8 C9 C10 C15 150.70(11) ? . . . .
C9 C10 C11 C12 177.38(10) ? . . . .
C9 C10 C15 C14 -177.01(9) ? . . . .
C11 C10 C15 C14 1.64(15) ? . . . .
C15 C10 C11 C12 -1.28(16) ? . . . .
C10 C11 C12 C13 0.08(16) ? . . . .
C11 C12 C13 C14 0.79(19) ? . . . .
C12 C13 C14 C15 -0.42(18) ? . . . .
C13 C14 C15 C10 -0.81(16) ? . . . .
N1 C16 C17 C18 -176.44(9) ? . . . .
N1 C16 C21 C20 176.70(10) ? . . . .
C17 C16 C21 C20 1.44(16) ? . . . .
C21 C16 C17 C18 -0.95(15) ? . . . .
C16 C17 C18 C19 -0.20(16) ? . . . .
C17 C18 C19 C20 0.87(17) ? . . . .
C18 C19 C20 C21 -0.38(18) ? . . . .
C19 C20 C21 C16 -0.79(18) ? . . . .

loop_
_cod_related_entry_id
_cod_related_entry_database
_cod_related_entry_code
1 ChemSpider 30659121
